data_7011482
loop_
_publ_author_name
'Ahrens, Birte'
'Cotton, Simon A.'
'Feeder, Neil'
'Noy, Oliver E.'
'Raithby, Paul R.'
'Teat, Simon J.'

_publ_section_title
;
 Structural variety in nitrate complexes of the heavy lanthanides with
 2,2':6',2&#x2033;-terpyridine, and stereoselective replacement of
 nitrate
;
_journal_issue 9
_journal_name_full 'Journal of the Chemical Society, Dalton Transactions'
_journal_page_first 2027
_journal_paper_doi 10.1039/b200480c
_journal_year 2002
_chemical_formula_sum 'C17 H17 N6 O10 Yb'
_chemical_formula_weight 638.41
_chemical_name_systematic
; 
Complex 3
;
_space_group_IT_number 14
_symmetry_cell_setting monoclinic
_symmetry_space_group_name_Hall '-P 2yn'
_symmetry_space_group_name_H-M 'P 1 21/n 1'
_atom_sites_solution_hydrogens geom
_atom_sites_solution_primary direct
_atom_sites_solution_secondary difmap
_audit_creation_method SHELXL-97
_cell_angle_alpha 90.00
_cell_angle_beta 91.590(10)
_cell_angle_gamma 90.00
_cell_formula_units_Z 4
_cell_length_a 8.6800(10)
_cell_length_b 21.8770(10)
_cell_length_c 11.2990(10)
_cell_measurement_reflns_used 33287
_cell_measurement_temperature 180(2)
_cell_measurement_theta_max 25.028
_cell_measurement_theta_min 0.998
_cell_volume 2144.8(3)
_computing_cell_refinement 'Nonius HKL Scalepack'
_computing_data_collection 'Nonius COLLECT'
_computing_data_reduction 'Nonius HKL Denzo & Scalepack'
_computing_molecular_graphics 'Siemens XP'
_computing_publication_material SHELXL-97
_computing_structure_refinement 'SHELXL-97 (Sheldrick, 1997)'
_computing_structure_solution 'SHELXS-97 (Sheldrick, 1990)'
_diffrn_ambient_temperature 180(2)
_diffrn_measured_fraction_theta_full 0.990
_diffrn_measured_fraction_theta_max 0.990
_diffrn_measurement_device_type 'Nonius Kappa CCD'
_diffrn_measurement_method 'omega and phi scans'
_diffrn_radiation_monochromator graphite
_diffrn_radiation_source 'fine-focus sealed tube'
_diffrn_radiation_type MoK\a
_diffrn_radiation_wavelength 0.71069
_diffrn_reflns_av_R_equivalents 0.0186
_diffrn_reflns_av_sigmaI/netI 0.0336
_diffrn_reflns_limit_h_max 10
_diffrn_reflns_limit_h_min -10
_diffrn_reflns_limit_k_max 26
_diffrn_reflns_limit_k_min -24
_diffrn_reflns_limit_l_max 13
_diffrn_reflns_limit_l_min -13
_diffrn_reflns_number 7217
_diffrn_reflns_theta_full 24.99
_diffrn_reflns_theta_max 24.99
_diffrn_reflns_theta_min 3.53
_diffrn_standards_number 'not applicable'
_exptl_absorpt_coefficient_mu 4.429
_exptl_absorpt_correction_T_max 0.7468
_exptl_absorpt_correction_T_min 0.6913
_exptl_absorpt_correction_type 'semi empirical multiple scans'
_exptl_crystal_colour colourless
_exptl_crystal_density_diffrn 1.977
_exptl_crystal_density_method 'not measured'
_exptl_crystal_description prism
_exptl_crystal_F_000 1244
_exptl_crystal_size_max 0.09
_exptl_crystal_size_mid 0.09
_exptl_crystal_size_min 0.07
_refine_diff_density_max 0.951
_refine_diff_density_min -0.613
_refine_diff_density_rms 0.100
_refine_ls_extinction_coef 0.00182(18)
_refine_ls_extinction_expression Fc^*^=kFc[1+0.001xFc^2^\l^3^/sin(2\q)]^-1/4^
_refine_ls_extinction_method SHELXL
_refine_ls_goodness_of_fit_ref 1.155
_refine_ls_hydrogen_treatment 'methyl and OH rigid, others riding'
_refine_ls_matrix_type full
_refine_ls_number_parameters 318
_refine_ls_number_reflns 3735
_refine_ls_number_restraints 184
_refine_ls_restrained_S_all 1.127
_refine_ls_R_factor_all 0.0354
_refine_ls_R_factor_gt 0.0282
_refine_ls_shift/su_max 0.001
_refine_ls_shift/su_mean 0.000
_refine_ls_structure_factor_coef Fsqd
_refine_ls_weighting_details 'calc w=1/[\s^2^(Fo^2^)+(0.0015P)^2^+7.3432P] where P=(Fo^2^+2Fc^2^)/3'
_refine_ls_weighting_scheme calc
_refine_ls_wR_factor_gt 0.0612
_refine_ls_wR_factor_ref 0.0631
_reflns_number_gt 3280
_reflns_number_total 3735
_reflns_threshold_expression >2sigma(I)
_cod_data_source_file b200480c.txt
_cod_data_source_block pr9928
_cod_original_sg_symbol_H-M P21/n
_cod_database_code 7011482

loop_
_symmetry_equiv_pos_as_xyz
'x, y, z'
'-x+1/2, y+1/2, -z+1/2'
'-x, -y, -z'
'x-1/2, -y-1/2, z-1/2'

loop_
_atom_site_label
_atom_site_type_symbol
_atom_site_fract_x
_atom_site_fract_y
_atom_site_fract_z
_atom_site_U_iso_or_equiv
_atom_site_adp_type
_atom_site_occupancy
_atom_site_symmetry_multiplicity
_atom_site_calc_flag
_atom_site_refinement_flags
_atom_site_disorder_assembly
_atom_site_disorder_group
Yb1 Yb 0.57301(2) 0.622268(9) 0.323145(18) 0.02693(11) Uani 1 1 d . . .
N1 N 0.7905(5) 0.68684(18) 0.2649(4) 0.0311(9) Uani 1 1 d DU . .
C1 C 0.9181(6) 0.6622(3) 0.2176(5) 0.0398(13) Uani 1 1 d DU . .
H1 H 0.9232 0.6191 0.2091 0.048 Uiso 1 1 calc R . .
C2 C 1.0405(6) 0.6967(3) 0.1811(5) 0.0413(13) Uani 1 1 d DU . .
H2 H 1.1275 0.6776 0.1479 0.050 Uiso 1 1 calc R . .
C3 C 1.0350(6) 0.7593(3) 0.1936(5) 0.0386(12) Uani 1 1 d DU . .
H3 H 1.1189 0.7840 0.1703 0.046 Uiso 1 1 calc R . .
C4 C 0.9051(6) 0.7855(2) 0.2407(4) 0.0345(11) Uani 1 1 d DU . .
H4 H 0.8986 0.8286 0.2496 0.041 Uiso 1 1 calc R . .
C5 C 0.7846(5) 0.7483(2) 0.2748(4) 0.0280(10) Uani 1 1 d DU . .
N2 N 0.5341(4) 0.73235(18) 0.3534(3) 0.0268(9) Uani 1 1 d DU . .
C6 C 0.6399(5) 0.7734(2) 0.3217(4) 0.0286(10) Uani 1 1 d DU . .
C7 C 0.6117(6) 0.8362(2) 0.3283(5) 0.0397(13) Uani 1 1 d DU . .
H7 H 0.6894 0.8647 0.3087 0.048 Uiso 1 1 calc R . .
C8 C 0.4710(6) 0.8559(3) 0.3631(5) 0.0479(14) Uani 1 1 d DU . .
H8 H 0.4487 0.8984 0.3643 0.058 Uiso 1 1 calc R . .
C9 C 0.3630(6) 0.8149(2) 0.3960(5) 0.0409(13) Uani 1 1 d DU . .
H9 H 0.2651 0.8285 0.4210 0.049 Uiso 1 1 calc R . .
C10 C 0.3971(5) 0.7527(2) 0.3928(4) 0.0305(11) Uani 1 1 d DU . .
N3 N 0.3363(4) 0.64681(19) 0.4256(3) 0.0317(9) Uani 1 1 d U . .
C11 C 0.2902(5) 0.7049(2) 0.4335(4) 0.0317(11) Uani 1 1 d U . .
C12 C 0.1477(6) 0.7200(3) 0.4824(5) 0.0407(13) Uani 1 1 d U . .
H12 H 0.1152 0.7614 0.4869 0.049 Uiso 1 1 calc R . .
C13 C 0.0559(6) 0.6736(3) 0.5237(5) 0.0488(14) Uani 1 1 d U . .
H13 H -0.0410 0.6827 0.5566 0.059 Uiso 1 1 calc R . .
C14 C 0.1046(7) 0.6154(3) 0.5170(5) 0.0504(15) Uani 1 1 d U . .
H14 H 0.0429 0.5832 0.5462 0.061 Uiso 1 1 calc R . .
C15 C 0.2451(6) 0.6027(3) 0.4675(5) 0.0418(13) Uani 1 1 d U . .
H15 H 0.2780 0.5613 0.4629 0.050 Uiso 1 1 calc R . .
N4 N 0.6531(5) 0.6004(2) 0.5644(4) 0.0379(10) Uani 1 1 d . . .
O41 O 0.6963(4) 0.64725(15) 0.5050(3) 0.0346(8) Uani 1 1 d . . .
O42 O 0.5732(4) 0.56162(17) 0.5092(3) 0.0453(9) Uani 1 1 d . . .
O43 O 0.6860(6) 0.5959(2) 0.6698(4) 0.0632(12) Uani 1 1 d . . .
N5 N 0.4931(6) 0.6382(2) 0.0803(4) 0.0473(13) Uani 1 1 d . . .
O51 O 0.6126(4) 0.6090(2) 0.1111(4) 0.0526(11) Uani 1 1 d . . .
O52 O 0.4158(4) 0.66037(17) 0.1650(3) 0.0400(9) Uani 1 1 d . . .
O53 O 0.4522(6) 0.6447(2) -0.0228(4) 0.0666(13) Uani 1 1 d . . .
N6 N 0.7779(6) 0.4977(2) 0.2655(4) 0.0445(12) Uani 1 1 d . . .
O61 O 0.7583(4) 0.55003(17) 0.3123(4) 0.0499(10) Uani 1 1 d . A .
O62 O 0.6688(5) 0.46194(18) 0.2585(4) 0.0564(11) Uani 1 1 d . A .
O63 O 0.914(3) 0.4803(16) 0.268(2) 0.062(7) Uani 0.40 1 d P A 1
O63' O 0.902(3) 0.4876(11) 0.2153(12) 0.059(4) Uani 0.60 1 d P A 2
O98 O 0.4205(4) 0.53998(15) 0.2710(3) 0.0357(8) Uani 1 1 d . . .
H98 H 0.4619 0.5059 0.2846 0.054 Uiso 1 1 calc R . .
C98 C 0.2714(6) 0.5309(3) 0.2099(5) 0.0467(14) Uani 1 1 d U . .
H98A H 0.2193 0.5709 0.1999 0.056 Uiso 1 1 calc R . .
H98B H 0.2057 0.5047 0.2591 0.056 Uiso 1 1 calc R . .
C99 C 0.2879(9) 0.5016(4) 0.0902(6) 0.073(2) Uani 1 1 d U . .
H99A H 0.3581 0.5260 0.0429 0.109 Uiso 1 1 calc R . .
H99B H 0.1868 0.4994 0.0496 0.109 Uiso 1 1 calc R . .
H99C H 0.3296 0.4602 0.1002 0.109 Uiso 1 1 calc R . .

loop_
_atom_site_aniso_label
_atom_site_aniso_U_11
_atom_site_aniso_U_22
_atom_site_aniso_U_33
_atom_site_aniso_U_23
_atom_site_aniso_U_13
_atom_site_aniso_U_12
Yb1 0.02362(13) 0.02312(14) 0.03414(15) -0.00137(10) 0.00234(8) 0.00061(9)
N1 0.030(2) 0.030(2) 0.033(2) -0.0001(19) 0.0034(17) -0.0008(18)
C1 0.029(3) 0.041(3) 0.049(3) 0.002(3) 0.004(2) -0.001(2)
C2 0.031(3) 0.056(3) 0.037(3) 0.002(3) 0.006(2) 0.003(2)
C3 0.031(3) 0.050(3) 0.034(3) 0.010(3) 0.000(2) -0.008(2)
C4 0.036(3) 0.036(3) 0.031(3) 0.002(2) -0.002(2) -0.006(2)
C5 0.030(2) 0.028(3) 0.026(2) 0.002(2) 0.002(2) -0.004(2)
N2 0.025(2) 0.028(2) 0.028(2) 0.0002(17) -0.0007(16) 0.0021(16)
C6 0.030(2) 0.028(2) 0.028(3) 0.000(2) -0.002(2) 0.002(2)
C7 0.043(3) 0.030(3) 0.046(3) 0.005(2) 0.005(3) 0.000(2)
C8 0.052(3) 0.028(3) 0.064(4) 0.001(3) 0.010(3) 0.011(2)
C9 0.041(3) 0.035(3) 0.047(3) 0.001(3) 0.006(3) 0.012(2)
C10 0.029(2) 0.034(3) 0.028(3) -0.003(2) -0.002(2) 0.006(2)
N3 0.028(2) 0.035(2) 0.032(2) -0.0004(19) 0.0063(17) -0.0018(18)
C11 0.026(2) 0.040(3) 0.029(3) -0.001(2) -0.002(2) 0.001(2)
C12 0.031(3) 0.055(3) 0.036(3) -0.010(3) 0.000(2) 0.006(2)
C13 0.024(3) 0.077(4) 0.045(3) -0.013(3) 0.004(2) -0.001(3)
C14 0.041(3) 0.063(4) 0.047(3) -0.004(3) 0.011(3) -0.018(3)
C15 0.037(3) 0.045(3) 0.044(3) 0.003(3) 0.011(2) -0.008(2)
N4 0.040(3) 0.035(3) 0.039(3) 0.005(2) -0.005(2) 0.002(2)
O41 0.037(2) 0.0271(19) 0.040(2) 0.0009(16) -0.0007(16) -0.0005(15)
O42 0.051(2) 0.034(2) 0.050(2) 0.0034(18) -0.0113(19) -0.0104(18)
O43 0.091(3) 0.050(3) 0.047(3) 0.014(2) -0.022(2) -0.008(2)
N5 0.061(3) 0.048(3) 0.033(3) 0.005(2) 0.001(2) -0.031(3)
O51 0.032(2) 0.080(3) 0.046(2) -0.013(2) 0.0056(18) -0.006(2)
O52 0.040(2) 0.044(2) 0.036(2) 0.0011(18) -0.0031(17) -0.0007(17)
O53 0.095(4) 0.074(3) 0.030(2) 0.011(2) -0.011(2) -0.034(3)
N6 0.043(3) 0.027(3) 0.064(3) -0.001(2) 0.008(2) 0.005(2)
O61 0.039(2) 0.032(2) 0.078(3) -0.016(2) -0.004(2) 0.0085(17)
O62 0.041(2) 0.032(2) 0.097(4) -0.007(2) 0.009(2) -0.0018(19)
O63 0.029(8) 0.054(10) 0.10(2) -0.016(16) 0.033(14) 0.008(6)
O63' 0.045(6) 0.063(9) 0.071(10) -0.021(9) 0.027(8) 0.000(5)
O98 0.0302(18) 0.0257(19) 0.051(2) 0.0001(16) -0.0040(16) 0.0018(14)
C98 0.042(3) 0.037(3) 0.061(4) 0.004(3) -0.007(3) -0.007(3)
C99 0.089(5) 0.075(5) 0.054(4) 0.002(4) -0.004(4) -0.044(4)

loop_
_atom_type_symbol
_atom_type_description
_atom_type_scat_dispersion_real
_atom_type_scat_dispersion_imag
_atom_type_scat_source
C C 0.0033 0.0016 'International Tables Vol C Tables 4.2.6.8 and 6.1.1.4'
H H 0.0000 0.0000 'International Tables Vol C Tables 4.2.6.8 and 6.1.1.4'
N N 0.0061 0.0033 'International Tables Vol C Tables 4.2.6.8 and 6.1.1.4'
O O 0.0106 0.0060 'International Tables Vol C Tables 4.2.6.8 and 6.1.1.4'
Yb Yb -0.3850 5.5486 'International Tables Vol C Tables 4.2.6.8 and 6.1.1.4'

loop_
_geom_angle_atom_site_label_1
_geom_angle_atom_site_label_2
_geom_angle_atom_site_label_3
_geom_angle
_geom_angle_site_symmetry_1
_geom_angle_site_symmetry_3
_geom_angle_publ_flag
O61 Yb1 O41 84.41(13) . . ?
O61 Yb1 O52 126.93(14) . . ?
O41 Yb1 O52 144.57(12) . . ?
O61 Yb1 N3 141.95(15) . . ?
O41 Yb1 N3 84.46(12) . . ?
O52 Yb1 N3 78.81(13) . . ?
O61 Yb1 O51 75.21(15) . . ?
O41 Yb1 O51 144.00(12) . . ?
O52 Yb1 O51 52.91(13) . . ?
N3 Yb1 O51 129.21(13) . . ?
O61 Yb1 N2 142.50(13) . . ?
O41 Yb1 N2 73.26(12) . . ?
O52 Yb1 N2 71.44(12) . . ?
N3 Yb1 N2 66.33(13) . . ?
O51 Yb1 N2 106.01(14) . . ?
O61 Yb1 N1 80.48(14) . . ?
O41 Yb1 N1 76.52(13) . . ?
O52 Yb1 N1 91.51(13) . . ?
N3 Yb1 N1 131.38(13) . . ?
O51 Yb1 N1 71.12(13) . . ?
N2 Yb1 N1 65.42(13) . . ?
O61 Yb1 O42 71.87(15) . . ?
O41 Yb1 O42 52.85(12) . . ?
O52 Yb1 O42 144.34(12) . . ?
N3 Yb1 O42 72.42(13) . . ?
O51 Yb1 O42 140.17(14) . . ?
N2 Yb1 O42 113.72(12) . . ?
N1 Yb1 O42 123.35(13) . . ?
O61 Yb1 N5 100.90(16) . . ?
O41 Yb1 N5 155.49(12) . . ?
O52 Yb1 N5 26.61(14) . . ?
N3 Yb1 N5 104.18(15) . . ?
O51 Yb1 N5 26.31(14) . . ?
N2 Yb1 N5 89.05(14) . . ?
N1 Yb1 N5 80.76(13) . . ?
O42 Yb1 N5 151.54(12) . . ?
O61 Yb1 N4 77.18(14) . . ?
O41 Yb1 N4 26.72(12) . . ?
O52 Yb1 N4 154.85(13) . . ?
N3 Yb1 N4 76.63(13) . . ?
O51 Yb1 N4 152.13(14) . . ?
N2 Yb1 N4 93.59(13) . . ?
N1 Yb1 N4 100.64(13) . . ?
O42 Yb1 N4 26.14(12) . . ?
N5 Yb1 N4 177.33(14) . . ?
C5 N1 C1 117.5(4) . . ?
C5 N1 Yb1 121.2(3) . . ?
C1 N1 Yb1 121.2(3) . . ?
N1 C1 C2 123.2(5) . . ?
C1 C2 C3 119.0(5) . . ?
C2 C3 C4 118.8(5) . . ?
C3 C4 C5 119.5(5) . . ?
N1 C5 C4 122.0(5) . . ?
N1 C5 C6 115.6(4) . . ?
C4 C5 C6 122.4(4) . . ?
C6 N2 C10 118.8(4) . . ?
C6 N2 Yb1 121.5(3) . . ?
C10 N2 Yb1 119.5(3) . . ?
N2 C6 C7 121.5(4) . . ?
N2 C6 C5 116.2(4) . . ?
C7 C6 C5 122.3(4) . . ?
C8 C7 C6 119.1(5) . . ?
C9 C8 C7 120.1(5) . . ?
C8 C9 C10 119.3(5) . . ?
N2 C10 C9 121.2(5) . . ?
N2 C10 C11 115.7(4) . . ?
C9 C10 C11 123.1(4) . . ?
C11 N3 C15 118.7(4) . . ?
C11 N3 Yb1 119.8(3) . . ?
C15 N3 Yb1 121.3(3) . . ?
N3 C11 C12 121.1(5) . . ?
N3 C11 C10 117.4(4) . . ?
C12 C11 C10 121.5(5) . . ?
C13 C12 C11 118.8(5) . . ?
C14 C13 C12 119.5(5) . . ?
C13 C14 C15 119.8(6) . . ?
N3 C15 C14 122.1(6) . . ?
O43 N4 O42 122.9(5) . . ?
O43 N4 O41 120.6(4) . . ?
O42 N4 O41 116.5(4) . . ?
O43 N4 Yb1 174.8(4) . . ?
O42 N4 Yb1 61.2(2) . . ?
O41 N4 Yb1 55.4(2) . . ?
N4 O41 Yb1 97.9(3) . . ?
N4 O42 Yb1 92.7(3) . . ?
O53 N5 O51 122.7(5) . . ?
O53 N5 O52 121.8(6) . . ?
O51 N5 O52 115.5(4) . . ?
O53 N5 Yb1 177.2(4) . . ?
O51 N5 Yb1 59.5(3) . . ?
O52 N5 Yb1 56.1(2) . . ?
N5 O51 Yb1 94.2(3) . . ?
N5 O52 Yb1 97.3(3) . . ?
O62 N6 O63 122.6(17) . . ?
O62 N6 O63' 122.1(12) . . ?
O63 N6 O63' 28.7(13) . . ?
O62 N6 O61 119.1(5) . . ?
O63 N6 O61 113.9(16) . . ?
O63' N6 O61 118.2(12) . . ?
N6 O61 Yb1 138.9(3) . . ?
O98 C98 C99 112.1(5) . . ?

loop_
_geom_bond_atom_site_label_1
_geom_bond_atom_site_label_2
_geom_bond_distance
_geom_bond_site_symmetry_2
_geom_bond_publ_flag
Yb1 O61 2.261(4) . ?
Yb1 O41 2.355(3) . ?
Yb1 O52 2.370(3) . ?
Yb1 N3 2.446(4) . ?
Yb1 O51 2.447(4) . ?
Yb1 N2 2.457(4) . ?
Yb1 N1 2.462(4) . ?
Yb1 O42 2.486(4) . ?
Yb1 N5 2.833(5) . ?
Yb1 N4 2.835(5) . ?
N1 C5 1.351(6) . ?
N1 C1 1.355(6) . ?
C1 C2 1.375(7) . ?
C2 C3 1.378(8) . ?
C3 C4 1.385(7) . ?
C4 C5 1.387(7) . ?
C5 C6 1.482(7) . ?
N2 C6 1.340(6) . ?
N2 C10 1.356(6) . ?
C6 C7 1.397(7) . ?
C7 C8 1.363(7) . ?
C8 C9 1.357(7) . ?
C9 C10 1.394(7) . ?
C10 C11 1.479(7) . ?
N3 C11 1.337(6) . ?
N3 C15 1.344(6) . ?
C11 C12 1.408(7) . ?
C12 C13 1.380(8) . ?
C13 C14 1.344(9) . ?
C14 C15 1.384(8) . ?
N4 O43 1.221(6) . ?
N4 O42 1.250(5) . ?
N4 O41 1.287(5) . ?
N5 O53 1.216(6) . ?
N5 O51 1.259(6) . ?
N5 O52 1.279(6) . ?
N6 O62 1.229(6) . ?
N6 O63 1.24(3) . ?
N6 O63' 1.25(2) . ?
N6 O61 1.275(6) . ?
O98 C98 1.464(6) . ?
C98 C99 1.507(9) . ?

loop_
_geom_hbond_atom_site_label_D
_geom_hbond_atom_site_label_H
_geom_hbond_atom_site_label_A
_geom_hbond_distance_DH
_geom_hbond_distance_HA
_geom_hbond_distance_DA
_geom_hbond_angle_DHA
_geom_hbond_site_symmetry_A
O98 H98 O62 0.84 2.07 2.756(5) 139.1 .
C3 H3 O41 0.95 2.50 3.294(6) 140.6 4_675
C13 H13 O41 0.95 2.46 3.175(6) 131.7 1_455
C98 H98B O43 0.99 2.52 3.107(7) 118.0 3_666
C2 H2 O52 0.95 2.53 3.363(6) 146.1 1_655
C12 H12 O53 0.95 2.49 3.410(7) 162.0 4_576
C7 H7 O62 0.95 2.58 3.502(7) 163.2 2_655
C14 H14 O63 0.95 2.54 3.22(3) 128.5 3_666

loop_
_geom_torsion_atom_site_label_1
_geom_torsion_atom_site_label_2
_geom_torsion_atom_site_label_3
_geom_torsion_atom_site_label_4
_geom_torsion
_geom_torsion_site_symmetry_1
_geom_torsion_site_symmetry_2
_geom_torsion_site_symmetry_3
_geom_torsion_site_symmetry_4
_geom_torsion_publ_flag
O61 Yb1 N1 C5 -165.0(4) . . . . ?
O41 Yb1 N1 C5 -78.5(4) . . . . ?
O52 Yb1 N1 C5 67.8(4) . . . . ?
N3 Yb1 N1 C5 -8.6(4) . . . . ?
O51 Yb1 N1 C5 117.5(4) . . . . ?
N2 Yb1 N1 C5 -1.0(3) . . . . ?
O42 Yb1 N1 C5 -104.2(4) . . . . ?
N5 Yb1 N1 C5 92.2(4) . . . . ?
N4 Yb1 N1 C5 -90.1(4) . . . . ?
O61 Yb1 N1 C1 17.5(4) . . . . ?
O41 Yb1 N1 C1 104.0(4) . . . . ?
O52 Yb1 N1 C1 -109.7(4) . . . . ?
N3 Yb1 N1 C1 173.9(3) . . . . ?
O51 Yb1 N1 C1 -60.0(4) . . . . ?
N2 Yb1 N1 C1 -178.5(4) . . . . ?
O42 Yb1 N1 C1 78.3(4) . . . . ?
N5 Yb1 N1 C1 -85.3(4) . . . . ?
N4 Yb1 N1 C1 92.4(4) . . . . ?
C5 N1 C1 C2 0.7(7) . . . . ?
Yb1 N1 C1 C2 178.4(4) . . . . ?
N1 C1 C2 C3 0.4(8) . . . . ?
C1 C2 C3 C4 -1.0(8) . . . . ?
C2 C3 C4 C5 0.4(7) . . . . ?
C1 N1 C5 C4 -1.4(7) . . . . ?
Yb1 N1 C5 C4 -179.0(4) . . . . ?
C1 N1 C5 C6 177.2(4) . . . . ?
Yb1 N1 C5 C6 -0.4(6) . . . . ?
C3 C4 C5 N1 0.8(7) . . . . ?
C3 C4 C5 C6 -177.7(4) . . . . ?
O61 Yb1 N2 C6 29.1(4) . . . . ?
O41 Yb1 N2 C6 85.1(3) . . . . ?
O52 Yb1 N2 C6 -98.1(3) . . . . ?
N3 Yb1 N2 C6 176.3(4) . . . . ?
O51 Yb1 N2 C6 -57.4(3) . . . . ?
N1 Yb1 N2 C6 2.5(3) . . . . ?
O42 Yb1 N2 C6 119.9(3) . . . . ?
N5 Yb1 N2 C6 -77.7(3) . . . . ?
N4 Yb1 N2 C6 102.6(3) . . . . ?
O61 Yb1 N2 C10 -157.1(3) . . . . ?
O41 Yb1 N2 C10 -101.1(3) . . . . ?
O52 Yb1 N2 C10 75.7(3) . . . . ?
N3 Yb1 N2 C10 -9.9(3) . . . . ?
O51 Yb1 N2 C10 116.4(3) . . . . ?
N1 Yb1 N2 C10 176.3(4) . . . . ?
O42 Yb1 N2 C10 -66.3(4) . . . . ?
N5 Yb1 N2 C10 96.1(3) . . . . ?
N4 Yb1 N2 C10 -83.6(3) . . . . ?
C10 N2 C6 C7 -0.1(6) . . . . ?
Yb1 N2 C6 C7 173.7(3) . . . . ?
C10 N2 C6 C5 -177.6(4) . . . . ?
Yb1 N2 C6 C5 -3.7(5) . . . . ?
N1 C5 C6 N2 2.6(6) . . . . ?
C4 C5 C6 N2 -178.8(4) . . . . ?
N1 C5 C6 C7 -174.8(4) . . . . ?
C4 C5 C6 C7 3.8(7) . . . . ?
N2 C6 C7 C8 -2.7(7) . . . . ?
C5 C6 C7 C8 174.6(5) . . . . ?
C6 C7 C8 C9 3.0(9) . . . . ?
C7 C8 C9 C10 -0.5(9) . . . . ?
C6 N2 C10 C9 2.7(7) . . . . ?
Yb1 N2 C10 C9 -171.3(4) . . . . ?
C6 N2 C10 C11 -176.1(4) . . . . ?
Yb1 N2 C10 C11 9.9(5) . . . . ?
C8 C9 C10 N2 -2.4(8) . . . . ?
C8 C9 C10 C11 176.3(5) . . . . ?
O61 Yb1 N3 C11 156.8(3) . . . . ?
O41 Yb1 N3 C11 83.3(4) . . . . ?
O52 Yb1 N3 C11 -65.4(4) . . . . ?
O51 Yb1 N3 C11 -82.7(4) . . . . ?
N2 Yb1 N3 C11 9.1(3) . . . . ?
N1 Yb1 N3 C11 16.7(4) . . . . ?
O42 Yb1 N3 C11 136.0(4) . . . . ?
N5 Yb1 N3 C11 -73.4(4) . . . . ?
N4 Yb1 N3 C11 109.2(4) . . . . ?
O61 Yb1 N3 C15 -27.8(5) . . . . ?
O41 Yb1 N3 C15 -101.4(4) . . . . ?
O52 Yb1 N3 C15 110.0(4) . . . . ?
O51 Yb1 N3 C15 92.7(4) . . . . ?
N2 Yb1 N3 C15 -175.5(4) . . . . ?
N1 Yb1 N3 C15 -168.0(4) . . . . ?
O42 Yb1 N3 C15 -48.7(4) . . . . ?
N5 Yb1 N3 C15 101.9(4) . . . . ?
N4 Yb1 N3 C15 -75.5(4) . . . . ?
C15 N3 C11 C12 -1.3(7) . . . . ?
Yb1 N3 C11 C12 174.2(4) . . . . ?
C15 N3 C11 C10 176.7(4) . . . . ?
Yb1 N3 C11 C10 -7.9(6) . . . . ?
N2 C10 C11 N3 -1.4(6) . . . . ?
C9 C10 C11 N3 179.9(5) . . . . ?
N2 C10 C11 C12 176.5(4) . . . . ?
C9 C10 C11 C12 -2.2(8) . . . . ?
N3 C11 C12 C13 0.7(8) . . . . ?
C10 C11 C12 C13 -177.1(5) . . . . ?
C11 C12 C13 C14 0.4(8) . . . . ?
C12 C13 C14 C15 -0.9(9) . . . . ?
C11 N3 C15 C14 0.8(8) . . . . ?
Yb1 N3 C15 C14 -174.6(4) . . . . ?
C13 C14 C15 N3 0.3(9) . . . . ?
O61 Yb1 N4 O43 142(4) . . . . ?
O41 Yb1 N4 O43 39(4) . . . . ?
O52 Yb1 N4 O43 -53(4) . . . . ?
N3 Yb1 N4 O43 -65(4) . . . . ?
O51 Yb1 N4 O43 135(4) . . . . ?
N2 Yb1 N4 O43 -1(4) . . . . ?
N1 Yb1 N4 O43 65(4) . . . . ?
O42 Yb1 N4 O43 -143(4) . . . . ?
N5 Yb1 N4 O43 -173(4) . . . . ?
O61 Yb1 N4 O42 -74.9(3) . . . . ?
O41 Yb1 N4 O42 -178.2(5) . . . . ?
O52 Yb1 N4 O42 90.0(4) . . . . ?
N3 Yb1 N4 O42 77.3(3) . . . . ?
O51 Yb1 N4 O42 -82.9(4) . . . . ?
N2 Yb1 N4 O42 141.9(3) . . . . ?
N1 Yb1 N4 O42 -152.5(3) . . . . ?
N5 Yb1 N4 O42 -31(3) . . . . ?
O61 Yb1 N4 O41 103.3(3) . . . . ?
O52 Yb1 N4 O41 -91.9(4) . . . . ?
N3 Yb1 N4 O41 -104.6(3) . . . . ?
O51 Yb1 N4 O41 95.3(4) . . . . ?
N2 Yb1 N4 O41 -39.9(3) . . . . ?
N1 Yb1 N4 O41 25.7(3) . . . . ?
O42 Yb1 N4 O41 178.2(5) . . . . ?
N5 Yb1 N4 O41 147(3) . . . . ?
O43 N4 O41 Yb1 -176.2(4) . . . . ?
O42 N4 O41 Yb1 1.8(4) . . . . ?
O61 Yb1 O41 N4 -72.5(3) . . . . ?
O52 Yb1 O41 N4 132.9(3) . . . . ?
N3 Yb1 O41 N4 71.1(3) . . . . ?
O51 Yb1 O41 N4 -127.6(3) . . . . ?
N2 Yb1 O41 N4 138.0(3) . . . . ?
N1 Yb1 O41 N4 -154.0(3) . . . . ?
O42 Yb1 O41 N4 -1.0(3) . . . . ?
N5 Yb1 O41 N4 -176.5(3) . . . . ?
O43 N4 O42 Yb1 176.3(5) . . . . ?
O41 N4 O42 Yb1 -1.7(4) . . . . ?
O61 Yb1 O42 N4 97.9(3) . . . . ?
O41 Yb1 O42 N4 1.0(3) . . . . ?
O52 Yb1 O42 N4 -133.2(3) . . . . ?
N3 Yb1 O42 N4 -95.5(3) . . . . ?
O51 Yb1 O42 N4 133.6(3) . . . . ?
N2 Yb1 O42 N4 -42.3(3) . . . . ?
N1 Yb1 O42 N4 33.0(3) . . . . ?
N5 Yb1 O42 N4 177.1(3) . . . . ?
O61 Yb1 N5 O53 130(9) . . . . ?
O41 Yb1 N5 O53 -129(9) . . . . ?
O52 Yb1 N5 O53 -39(9) . . . . ?
N3 Yb1 N5 O53 -21(9) . . . . ?
O51 Yb1 N5 O53 143(9) . . . . ?
N2 Yb1 N5 O53 -86(9) . . . . ?
N1 Yb1 N5 O53 -151(9) . . . . ?
O42 Yb1 N5 O53 58(9) . . . . ?
N4 Yb1 N5 O53 87(10) . . . . ?
O61 Yb1 N5 O51 -12.6(3) . . . . ?
O41 Yb1 N5 O51 88.0(4) . . . . ?
O52 Yb1 N5 O51 178.3(5) . . . . ?
N3 Yb1 N5 O51 -163.7(3) . . . . ?
N2 Yb1 N5 O51 131.0(3) . . . . ?
N1 Yb1 N5 O51 65.8(3) . . . . ?
O42 Yb1 N5 O51 -84.5(4) . . . . ?
N4 Yb1 N5 O51 -56(3) . . . . ?
O61 Yb1 N5 O52 169.1(3) . . . . ?
O41 Yb1 N5 O52 -90.4(4) . . . . ?
N3 Yb1 N5 O52 17.9(3) . . . . ?
O51 Yb1 N5 O52 -178.3(5) . . . . ?
N2 Yb1 N5 O52 -47.3(3) . . . . ?
N1 Yb1 N5 O52 -112.6(3) . . . . ?
O42 Yb1 N5 O52 97.1(4) . . . . ?
N4 Yb1 N5 O52 125(3) . . . . ?
O53 N5 O51 Yb1 -178.0(4) . . . . ?
O52 N5 O51 Yb1 1.5(4) . . . . ?
O61 Yb1 O51 N5 167.2(3) . . . . ?
O41 Yb1 O51 N5 -135.1(3) . . . . ?
O52 Yb1 O51 N5 -0.9(3) . . . . ?
N3 Yb1 O51 N5 20.5(4) . . . . ?
N2 Yb1 O51 N5 -51.7(3) . . . . ?
N1 Yb1 O51 N5 -108.0(3) . . . . ?
O42 Yb1 O51 N5 132.2(3) . . . . ?
N4 Yb1 O51 N5 175.3(3) . . . . ?
O53 N5 O52 Yb1 178.0(4) . . . . ?
O51 N5 O52 Yb1 -1.6(4) . . . . ?
O61 Yb1 O52 N5 -13.5(3) . . . . ?
O41 Yb1 O52 N5 134.3(3) . . . . ?
N3 Yb1 O52 N5 -162.3(3) . . . . ?
O51 Yb1 O52 N5 0.9(3) . . . . ?
N2 Yb1 O52 N5 129.1(3) . . . . ?
N1 Yb1 O52 N5 65.7(3) . . . . ?
O42 Yb1 O52 N5 -125.8(3) . . . . ?
N4 Yb1 O52 N5 -174.9(3) . . . . ?
O62 N6 O61 Yb1 -35.5(8) . . . . ?
O63 N6 O61 Yb1 167.4(12) . . . . ?
O63' N6 O61 Yb1 135.7(9) . . . . ?
O41 Yb1 O61 N6 152.7(6) . . . . ?
O52 Yb1 O61 N6 -45.4(6) . . . . ?
N3 Yb1 O61 N6 79.1(6) . . . . ?
O51 Yb1 O61 N6 -57.2(5) . . . . ?
N2 Yb1 O61 N6 -154.4(5) . . . . ?
N1 Yb1 O61 N6 -130.1(6) . . . . ?
O42 Yb1 O61 N6 100.0(6) . . . . ?
N5 Yb1 O61 N6 -51.5(6) . . . . ?
N4 Yb1 O61 N6 126.6(6) . . . . ?
